data_7008868
loop_
_publ_author_name
'Weisheit, Thomas'
'Escudero, Daniel'
'Petzold, Holm'
'G\"orls, Helmar'
'Gonz\'alez, Leticia'
'Weigand, Wolfgang'

_publ_section_title
;
 Photochemical behavior of (diphosphine)(\h(2)-tolane)Pt(0) complexes.
 Part A: Experimental considerations in solution and in the solid state.
;
_journal_issue 40
_journal_name_full 'Dalton transactions (Cambridge, England : 2003)'
_journal_page_first 9493
_journal_page_last 9504
_journal_paper_doi 10.1039/b925562a
_journal_volume 39
_journal_year 2010
_chemical_formula_moiety 'C42 H32 N2 P2 Pt'
_chemical_formula_sum 'C42 H32 N2 P2 Pt'
_chemical_formula_weight 821.73
_chemical_name_systematic
;
?
;
_space_group_IT_number 2
_symmetry_cell_setting triclinic
_symmetry_space_group_name_Hall '-P 1'
_symmetry_space_group_name_H-M 'P -1'
_atom_sites_solution_hydrogens geom
_atom_sites_solution_primary direct
_atom_sites_solution_secondary difmap
_audit_creation_method SHELXL-97
_cell_angle_alpha 103.772(3)
_cell_angle_beta 96.509(2)
_cell_angle_gamma 107.308(2)
_cell_formula_units_Z 2
_cell_length_a 8.9010(4)
_cell_length_b 11.0800(6)
_cell_length_c 19.0760(7)
_cell_measurement_reflns_used 12065
_cell_measurement_temperature 183(2)
_cell_measurement_theta_max 27.47
_cell_measurement_theta_min 2.45
_cell_volume 1709.75(14)
_computing_cell_refinement DENZO
_computing_data_collection COLLECT
_computing_data_reduction DENZO
_computing_molecular_graphics SHELXTL/PC
_computing_publication_material SHELXL-97
_computing_structure_refinement 'SHELXL-97 (Sheldrick, 1997)'
_computing_structure_solution 'SHELXS-97 (Sheldrick, 1990)'
_diffrn_ambient_temperature 183(2)
_diffrn_measured_fraction_theta_full 0.991
_diffrn_measured_fraction_theta_max 0.991
_diffrn_measurement_device_type KappaCCD
_diffrn_measurement_method 'phi- + omega-scan'
_diffrn_radiation_monochromator graphite
_diffrn_radiation_source 'fine-focus sealed tube'
_diffrn_radiation_type MoK\a
_diffrn_radiation_wavelength 0.71073
_diffrn_reflns_av_R_equivalents 0.0502
_diffrn_reflns_av_sigmaI/netI 0.0948
_diffrn_reflns_limit_h_max 10
_diffrn_reflns_limit_h_min -11
_diffrn_reflns_limit_k_max 14
_diffrn_reflns_limit_k_min -13
_diffrn_reflns_limit_l_max 24
_diffrn_reflns_limit_l_min -24
_diffrn_reflns_number 12065
_diffrn_reflns_theta_full 27.47
_diffrn_reflns_theta_max 27.47
_diffrn_reflns_theta_min 2.45
_exptl_absorpt_coefficient_mu 4.230
_exptl_absorpt_correction_type none
_exptl_crystal_colour 'light yellow'
_exptl_crystal_density_diffrn 1.596
_exptl_crystal_density_method 'not measured'
_exptl_crystal_description prism
_exptl_crystal_F_000 812
_exptl_crystal_size_max 0.04
_exptl_crystal_size_mid 0.04
_exptl_crystal_size_min 0.04
_refine_diff_density_max 1.094
_refine_diff_density_min -1.133
_refine_diff_density_rms 0.203
_refine_ls_extinction_method none
_refine_ls_goodness_of_fit_ref 1.060
_refine_ls_hydrogen_treatment constr
_refine_ls_matrix_type full
_refine_ls_number_parameters 424
_refine_ls_number_reflns 7769
_refine_ls_number_restraints 0
_refine_ls_restrained_S_all 1.060
_refine_ls_R_factor_all 0.0741
_refine_ls_R_factor_gt 0.0470
_refine_ls_shift/su_max 0.001
_refine_ls_shift/su_mean 0.000
_refine_ls_structure_factor_coef Fsqd
_refine_ls_weighting_details 'calc w=1/[\s^2^(Fo^2^)+(0.0374P)^2^+0.0000P] where P=(Fo^2^+2Fc^2^)/3'
_refine_ls_weighting_scheme calc
_refine_ls_wR_factor_gt 0.0880
_refine_ls_wR_factor_ref 0.0996
_reflns_number_gt 6139
_reflns_number_total 7769
_reflns_threshold_expression >2sigma(I)
_cod_data_source_file B925562A.TXT
_cod_data_source_block FO3336
_cod_depositor_comments
;
The following automatic conversions were performed:
'_exptl_absorpt_correction_type' value 'NONE' changed to 'none' according
to '/home/saulius/struct/CIF-dictionaries/cif_core.dic' dictionary named
'cif_core.dic' version 2.4.1 from 2010-06-29.

Automatic conversion script
Id: cif_fix_enum 1527 2010-12-29 10:47:43Z saulius 
;
_cod_database_code 7008868

loop_
_symmetry_equiv_pos_as_xyz
'x, y, z'
'-x, -y, -z'

loop_
_atom_site_label
_atom_site_type_symbol
_atom_site_fract_x
_atom_site_fract_y
_atom_site_fract_z
_atom_site_U_iso_or_equiv
_atom_site_adp_type
_atom_site_occupancy
_atom_site_symmetry_multiplicity
_atom_site_calc_flag
_atom_site_refinement_flags
_atom_site_disorder_assembly
_atom_site_disorder_group
Pt Pt -0.91144(3) -0.79357(2) 0.214671(11) 0.01837(8) Uani 1 1 d . . .
P1 P -1.00860(16) -0.94458(15) 0.27360(7) 0.0172(3) Uani 1 1 d . . .
P2 P -0.72556(17) -0.67932(15) 0.31781(8) 0.0177(3) Uani 1 1 d . . .
N1 N -0.6568(7) -0.5234(6) 0.1545(3) 0.0416(16) Uani 1 1 d . . .
N2 N -1.2153(7) -0.8411(7) 0.0058(3) 0.0405(16) Uani 1 1 d . . .
C1 C -1.0189(7) -0.8165(6) 0.1097(3) 0.0233(13) Uani 1 1 d . . .
C2 C -0.8965(7) -0.7079(7) 0.1318(3) 0.0266(14) Uani 1 1 d . . .
C3 C -0.7942(7) -0.6010(6) 0.1079(3) 0.0244(14) Uani 1 1 d . . .
C4 C -0.8409(8) -0.5837(7) 0.0404(4) 0.0386(18) Uani 1 1 d . . .
H4A H -0.9411 -0.6390 0.0095 0.046 Uiso 1 1 calc R . .
C5 C -0.7388(10) -0.4840(8) 0.0186(4) 0.051(2) Uani 1 1 d . . .
H5A H -0.7684 -0.4703 -0.0275 0.061 Uiso 1 1 calc R . .
C6 C -0.5979(9) -0.4070(8) 0.0633(4) 0.048(2) Uani 1 1 d . . .
H6A H -0.5247 -0.3404 0.0486 0.057 Uiso 1 1 calc R . .
C7 C -0.5619(9) -0.4266(9) 0.1307(5) 0.055(2) Uani 1 1 d . . .
H7A H -0.4642 -0.3688 0.1628 0.066 Uiso 1 1 calc R . .
C8 C -1.3353(8) -0.9215(10) -0.0500(4) 0.052(2) Uani 1 1 d . . .
H8A H -1.3823 -0.8812 -0.0809 0.062 Uiso 1 1 calc R . .
C9 C -1.1489(7) -0.9010(7) 0.0489(3) 0.0284(15) Uani 1 1 d . . .
C10 C -1.2016(8) -1.0363(8) 0.0357(4) 0.0383(17) Uani 1 1 d . . .
H10A H -1.1538 -1.0757 0.0669 0.046 Uiso 1 1 calc R . .
C11 C -1.3261(9) -1.1146(9) -0.0241(4) 0.050(2) Uani 1 1 d . . .
H11A H -1.3614 -1.2080 -0.0351 0.060 Uiso 1 1 calc R . .
C12 C -1.3968(9) -1.0554(10) -0.0668(4) 0.051(2) Uani 1 1 d . . .
H12A H -1.4849 -1.1055 -0.1065 0.061 Uiso 1 1 calc R . .
C13 C -0.8757(6) -0.8950(6) 0.3646(3) 0.0194(12) Uani 1 1 d . . .
C14 C -0.8956(7) -0.9726(7) 0.4141(3) 0.0238(14) Uani 1 1 d . . .
H14A H -0.9818 -1.0539 0.4014 0.029 Uiso 1 1 calc R . .
C15 C -0.7897(7) -0.9306(7) 0.4811(3) 0.0279(14) Uani 1 1 d . . .
H15A H -0.8059 -0.9815 0.5150 0.033 Uiso 1 1 calc R . .
C16 C -0.6597(7) -0.8140(7) 0.4988(3) 0.0256(14) Uani 1 1 d . . .
H16A H -0.5853 -0.7868 0.5441 0.031 Uiso 1 1 calc R . .
C17 C -0.6390(7) -0.7385(6) 0.4512(3) 0.0235(13) Uani 1 1 d . . .
H17A H -0.5499 -0.6591 0.4636 0.028 Uiso 1 1 calc R . .
C18 C -0.7483(6) -0.7771(6) 0.3841(3) 0.0180(12) Uani 1 1 d . . .
C19 C -1.2068(6) -0.9663(6) 0.2958(3) 0.0193(12) Uani 1 1 d . . .
C20 C -1.2315(7) -0.9028(6) 0.3630(3) 0.0240(14) Uani 1 1 d . . .
H20A H -1.1417 -0.8470 0.4007 0.029 Uiso 1 1 calc R . .
C21 C -1.3842(7) -0.9191(7) 0.3762(4) 0.0326(16) Uani 1 1 d . . .
H21A H -1.3989 -0.8751 0.4228 0.039 Uiso 1 1 calc R . .
C22 C -1.5169(8) -1.0000(7) 0.3215(4) 0.0340(16) Uani 1 1 d . . .
H22A H -1.6222 -1.0135 0.3310 0.041 Uiso 1 1 calc R . .
C23 C -1.4951(7) -1.0606(7) 0.2532(4) 0.0359(17) Uani 1 1 d . . .
H23A H -1.5855 -1.1137 0.2151 0.043 Uiso 1 1 calc R . .
C24 C -1.3411(7) -1.0440(7) 0.2403(3) 0.0315(15) Uani 1 1 d . . .
H24A H -1.3265 -1.0858 0.1932 0.038 Uiso 1 1 calc R . .
C25 C -1.0174(6) -1.1151(6) 0.2342(3) 0.0218(13) Uani 1 1 d . . .
C26 C -1.1133(8) -1.2208(7) 0.2532(3) 0.0289(15) Uani 1 1 d . . .
H26A H -1.1804 -1.2066 0.2874 0.035 Uiso 1 1 calc R . .
C27 C -1.1126(9) -1.3484(7) 0.2228(4) 0.0382(17) Uani 1 1 d . . .
H27A H -1.1776 -1.4204 0.2367 0.046 Uiso 1 1 calc R . .
C28 C -1.0175(9) -1.3692(8) 0.1726(4) 0.0415(18) Uani 1 1 d . . .
H28A H -1.0172 -1.4559 0.1516 0.050 Uiso 1 1 calc R . .
C29 C -0.9214(8) -1.2640(8) 0.1523(4) 0.0413(18) Uani 1 1 d . . .
H29A H -0.8549 -1.2784 0.1178 0.050 Uiso 1 1 calc R . .
C30 C -0.9237(7) -1.1388(7) 0.1828(3) 0.0291(15) Uani 1 1 d . . .
H30A H -0.8598 -1.0673 0.1682 0.035 Uiso 1 1 calc R . .
C31 C -0.5126(6) -0.6376(6) 0.3141(3) 0.0205(13) Uani 1 1 d . . .
C32 C -0.4698(7) -0.7195(7) 0.2589(3) 0.0297(15) Uani 1 1 d . . .
H32A H -0.5509 -0.7900 0.2227 0.036 Uiso 1 1 calc R . .
C33 C -0.3085(8) -0.6993(7) 0.2561(4) 0.0335(16) Uani 1 1 d . . .
H33A H -0.2795 -0.7559 0.2183 0.040 Uiso 1 1 calc R . .
C34 C -0.1916(7) -0.5964(8) 0.3087(4) 0.0350(17) Uani 1 1 d . . .
H34A H -0.0815 -0.5829 0.3075 0.042 Uiso 1 1 calc R . .
C35 C -0.2333(8) -0.5129(8) 0.3631(4) 0.0395(19) Uani 1 1 d . . .
H35A H -0.1522 -0.4412 0.3986 0.047 Uiso 1 1 calc R . .
C36 C -0.3928(7) -0.5336(7) 0.3659(3) 0.0340(17) Uani 1 1 d . . .
H36A H -0.4210 -0.4763 0.4037 0.041 Uiso 1 1 calc R . .
C37 C -0.7457(6) -0.5248(6) 0.3666(3) 0.0210(13) Uani 1 1 d . . .
C38 C -0.7886(7) -0.5004(6) 0.4359(3) 0.0263(14) Uani 1 1 d . . .
H38A H -0.7993 -0.5648 0.4619 0.032 Uiso 1 1 calc R . .
C39 C -0.8157(8) -0.3847(7) 0.4672(3) 0.0311(15) Uani 1 1 d . . .
H39A H -0.8449 -0.3700 0.5141 0.037 Uiso 1 1 calc R . .
C40 C -0.8002(8) -0.2907(7) 0.4298(4) 0.0368(17) Uani 1 1 d . . .
H40A H -0.8185 -0.2109 0.4511 0.044 Uiso 1 1 calc R . .
C41 C -0.7577(8) -0.3125(7) 0.3609(4) 0.0351(16) Uani 1 1 d . . .
H41A H -0.7473 -0.2478 0.3352 0.042 Uiso 1 1 calc R . .
C42 C -0.7309(7) -0.4283(6) 0.3302(3) 0.0285(15) Uani 1 1 d . . .
H42B H -0.7018 -0.4424 0.2833 0.034 Uiso 1 1 calc R . .

loop_
_atom_site_aniso_label
_atom_site_aniso_U_11
_atom_site_aniso_U_22
_atom_site_aniso_U_33
_atom_site_aniso_U_23
_atom_site_aniso_U_13
_atom_site_aniso_U_12
Pt 0.01481(12) 0.02287(14) 0.01638(12) 0.00638(9) 0.00167(7) 0.00474(9)
P1 0.0126(7) 0.0207(9) 0.0172(7) 0.0054(6) 0.0024(5) 0.0044(6)
P2 0.0138(7) 0.0190(9) 0.0179(7) 0.0049(6) 0.0012(5) 0.0034(6)
N1 0.034(3) 0.046(4) 0.039(3) 0.022(3) 0.002(3) -0.001(3)
N2 0.028(3) 0.062(5) 0.032(3) 0.023(3) 0.003(2) 0.009(3)
C1 0.025(3) 0.029(4) 0.016(3) 0.006(3) 0.002(2) 0.010(3)
C2 0.018(3) 0.033(4) 0.024(3) 0.004(3) -0.002(2) 0.007(3)
C3 0.029(3) 0.023(4) 0.025(3) 0.011(3) 0.010(2) 0.010(3)
C4 0.035(4) 0.042(5) 0.034(4) 0.017(3) -0.001(3) 0.002(3)
C5 0.069(6) 0.051(6) 0.038(4) 0.027(4) 0.018(4) 0.014(4)
C6 0.050(5) 0.043(5) 0.055(5) 0.023(4) 0.028(4) 0.010(4)
C7 0.038(5) 0.060(6) 0.061(5) 0.029(5) 0.003(4) 0.000(4)
C8 0.028(4) 0.101(8) 0.020(3) 0.021(4) 0.000(3) 0.013(4)
C9 0.016(3) 0.039(4) 0.025(3) 0.008(3) 0.007(2) 0.002(3)
C10 0.031(4) 0.040(5) 0.034(4) 0.002(3) 0.003(3) 0.007(3)
C11 0.032(4) 0.043(5) 0.051(5) -0.012(4) 0.009(3) -0.001(4)
C12 0.024(4) 0.077(7) 0.026(4) -0.005(4) -0.002(3) -0.002(4)
C13 0.013(3) 0.026(3) 0.023(3) 0.007(3) 0.005(2) 0.011(2)
C14 0.019(3) 0.031(4) 0.025(3) 0.012(3) 0.005(2) 0.009(3)
C15 0.034(4) 0.031(4) 0.023(3) 0.011(3) 0.004(3) 0.015(3)
C16 0.023(3) 0.034(4) 0.018(3) 0.003(3) -0.001(2) 0.013(3)
C17 0.017(3) 0.029(4) 0.022(3) 0.005(3) -0.001(2) 0.007(3)
C18 0.016(3) 0.019(3) 0.018(3) 0.001(2) 0.005(2) 0.008(2)
C19 0.016(3) 0.022(3) 0.024(3) 0.009(3) 0.004(2) 0.011(2)
C20 0.019(3) 0.030(4) 0.026(3) 0.010(3) 0.003(2) 0.011(3)
C21 0.025(3) 0.041(4) 0.033(3) 0.009(3) 0.010(3) 0.012(3)
C22 0.021(3) 0.040(4) 0.044(4) 0.015(4) 0.012(3) 0.011(3)
C23 0.016(3) 0.039(5) 0.041(4) 0.004(3) 0.000(3) 0.000(3)
C24 0.021(3) 0.037(4) 0.030(3) 0.002(3) 0.002(2) 0.007(3)
C25 0.015(3) 0.026(4) 0.025(3) 0.006(3) 0.001(2) 0.009(3)
C26 0.032(4) 0.026(4) 0.024(3) 0.003(3) 0.005(3) 0.006(3)
C27 0.052(5) 0.020(4) 0.035(4) 0.003(3) -0.001(3) 0.009(3)
C28 0.055(5) 0.028(4) 0.035(4) -0.005(3) -0.010(3) 0.022(4)
C29 0.033(4) 0.053(5) 0.036(4) -0.004(4) 0.005(3) 0.024(4)
C30 0.020(3) 0.036(4) 0.027(3) -0.001(3) 0.004(2) 0.010(3)
C31 0.012(3) 0.023(3) 0.023(3) 0.012(3) -0.002(2) -0.001(2)
C32 0.026(3) 0.031(4) 0.031(3) 0.008(3) 0.007(3) 0.008(3)
C33 0.033(4) 0.034(4) 0.041(4) 0.014(3) 0.017(3) 0.015(3)
C34 0.010(3) 0.054(5) 0.047(4) 0.027(4) 0.007(3) 0.009(3)
C35 0.024(4) 0.038(5) 0.041(4) 0.016(4) -0.002(3) -0.011(3)
C36 0.019(3) 0.046(5) 0.027(3) 0.011(3) 0.000(2) -0.001(3)
C37 0.013(3) 0.022(3) 0.021(3) 0.000(3) -0.002(2) 0.003(2)
C38 0.026(3) 0.023(4) 0.028(3) 0.005(3) 0.005(2) 0.008(3)
C39 0.030(4) 0.033(4) 0.027(3) 0.003(3) 0.000(3) 0.013(3)
C40 0.038(4) 0.025(4) 0.039(4) -0.005(3) -0.011(3) 0.016(3)
C41 0.041(4) 0.021(4) 0.040(4) 0.008(3) -0.003(3) 0.012(3)
C42 0.031(4) 0.023(4) 0.026(3) 0.007(3) -0.001(3) 0.002(3)

loop_
_atom_type_symbol
_atom_type_description
_atom_type_scat_dispersion_real
_atom_type_scat_dispersion_imag
_atom_type_scat_source
C C 0.0033 0.0016 'International Tables Vol C Tables 4.2.6.8 and 6.1.1.4'
H H 0.0000 0.0000 'International Tables Vol C Tables 4.2.6.8 and 6.1.1.4'
N N 0.0061 0.0033 'International Tables Vol C Tables 4.2.6.8 and 6.1.1.4'
P P 0.1023 0.0942 'International Tables Vol C Tables 4.2.6.8 and 6.1.1.4'
Pt Pt -1.7033 8.3905 'International Tables Vol C Tables 4.2.6.8 and 6.1.1.4'

loop_
_geom_angle_atom_site_label_1
_geom_angle_atom_site_label_2
_geom_angle_atom_site_label_3
_geom_angle
_geom_angle_site_symmetry_1
_geom_angle_site_symmetry_3
_geom_angle_publ_flag
C2 Pt C1 37.2(2) . . ?
C2 Pt P2 114.80(17) . . ?
C1 Pt P2 152.01(18) . . ?
C2 Pt P1 157.91(17) . . ?
C1 Pt P1 120.67(17) . . ?
P2 Pt P1 87.29(5) . . ?
C19 P1 C25 102.5(3) . . ?
C19 P1 C13 103.4(2) . . ?
C25 P1 C13 103.0(3) . . ?
C19 P1 Pt 118.64(19) . . ?
C25 P1 Pt 119.01(19) . . ?
C13 P1 Pt 108.28(19) . . ?
C37 P2 C31 104.5(3) . . ?
C37 P2 C18 104.3(3) . . ?
C31 P2 C18 103.2(2) . . ?
C37 P2 Pt 114.83(18) . . ?
C31 P2 Pt 119.75(19) . . ?
C18 P2 Pt 108.69(18) . . ?
C3 N1 C7 115.7(6) . . ?
C8 N2 C9 115.8(7) . . ?
C2 C1 C9 144.6(6) . . ?
C2 C1 Pt 70.8(3) . . ?
C9 C1 Pt 144.7(5) . . ?
C1 C2 C3 144.0(6) . . ?
C1 C2 Pt 72.0(4) . . ?
C3 C2 Pt 143.3(4) . . ?
N1 C3 C4 123.0(6) . . ?
N1 C3 C2 116.6(5) . . ?
C4 C3 C2 120.4(6) . . ?
C3 C4 C5 118.8(6) . . ?
C3 C4 H4A 120.6 . . ?
C5 C4 H4A 120.6 . . ?
C6 C5 C4 119.5(7) . . ?
C6 C5 H5A 120.3 . . ?
C4 C5 H5A 120.3 . . ?
C5 C6 C7 118.6(7) . . ?
C5 C6 H6A 120.7 . . ?
C7 C6 H6A 120.7 . . ?
N1 C7 C6 124.3(7) . . ?
N1 C7 H7A 117.9 . . ?
C6 C7 H7A 117.9 . . ?
N2 C8 C12 126.5(8) . . ?
N2 C8 H8A 116.8 . . ?
C12 C8 H8A 116.8 . . ?
N2 C9 C10 122.0(6) . . ?
N2 C9 C1 117.1(6) . . ?
C10 C9 C1 120.9(6) . . ?
C9 C10 C11 119.1(7) . . ?
C9 C10 H10A 120.4 . . ?
C11 C10 H10A 120.4 . . ?
C12 C11 C10 119.4(8) . . ?
C12 C11 H11A 120.3 . . ?
C10 C11 H11A 120.3 . . ?
C8 C12 C11 117.1(7) . . ?
C8 C12 H12A 121.4 . . ?
C11 C12 H12A 121.4 . . ?
C18 C13 C14 118.8(5) . . ?
C18 C13 P1 117.9(4) . . ?
C14 C13 P1 123.2(4) . . ?
C15 C14 C13 120.3(6) . . ?
C15 C14 H14A 119.9 . . ?
C13 C14 H14A 119.9 . . ?
C14 C15 C16 120.1(5) . . ?
C14 C15 H15A 120.0 . . ?
C16 C15 H15A 120.0 . . ?
C17 C16 C15 120.1(5) . . ?
C17 C16 H16A 120.0 . . ?
C15 C16 H16A 120.0 . . ?
C16 C17 C18 120.7(6) . . ?
C16 C17 H17A 119.7 . . ?
C18 C17 H17A 119.7 . . ?
C13 C18 C17 120.0(5) . . ?
C13 C18 P2 117.6(4) . . ?
C17 C18 P2 122.4(4) . . ?
C20 C19 C24 118.4(5) . . ?
C20 C19 P1 123.4(4) . . ?
C24 C19 P1 118.1(5) . . ?
C21 C20 C19 121.1(6) . . ?
C21 C20 H20A 119.5 . . ?
C19 C20 H20A 119.5 . . ?
C20 C21 C22 120.1(6) . . ?
C20 C21 H21A 119.9 . . ?
C22 C21 H21A 119.9 . . ?
C23 C22 C21 119.8(6) . . ?
C23 C22 H22A 120.1 . . ?
C21 C22 H22A 120.1 . . ?
C22 C23 C24 119.9(6) . . ?
C22 C23 H23A 120.1 . . ?
C24 C23 H23A 120.1 . . ?
C23 C24 C19 120.8(6) . . ?
C23 C24 H24A 119.6 . . ?
C19 C24 H24A 119.6 . . ?
C26 C25 C30 118.6(6) . . ?
C26 C25 P1 123.1(5) . . ?
C30 C25 P1 118.3(5) . . ?
C25 C26 C27 120.7(6) . . ?
C25 C26 H26A 119.6 . . ?
C27 C26 H26A 119.6 . . ?
C28 C27 C26 119.6(7) . . ?
C28 C27 H27A 120.2 . . ?
C26 C27 H27A 120.2 . . ?
C27 C28 C29 120.4(7) . . ?
C27 C28 H28A 119.8 . . ?
C29 C28 H28A 119.8 . . ?
C30 C29 C28 119.2(7) . . ?
C30 C29 H29A 120.4 . . ?
C28 C29 H29A 120.4 . . ?
C29 C30 C25 121.4(6) . . ?
C29 C30 H30A 119.3 . . ?
C25 C30 H30A 119.3 . . ?
C32 C31 C36 119.1(6) . . ?
C32 C31 P2 117.5(4) . . ?
C36 C31 P2 123.3(5) . . ?
C31 C32 C33 120.5(6) . . ?
C31 C32 H32A 119.8 . . ?
C33 C32 H32A 119.8 . . ?
C34 C33 C32 119.4(6) . . ?
C34 C33 H33A 120.3 . . ?
C32 C33 H33A 120.3 . . ?
C35 C34 C33 120.5(6) . . ?
C35 C34 H34A 119.8 . . ?
C33 C34 H34A 119.8 . . ?
C36 C35 C34 120.0(6) . . ?
C36 C35 H35A 120.0 . . ?
C34 C35 H35A 120.0 . . ?
C35 C36 C31 120.6(7) . . ?
C35 C36 H36A 119.7 . . ?
C31 C36 H36A 119.7 . . ?
C42 C37 C38 117.8(6) . . ?
C42 C37 P2 117.6(5) . . ?
C38 C37 P2 124.4(5) . . ?
C39 C38 C37 121.4(6) . . ?
C39 C38 H38A 119.3 . . ?
C37 C38 H38A 119.3 . . ?
C40 C39 C38 119.6(6) . . ?
C40 C39 H39A 120.2 . . ?
C38 C39 H39A 120.2 . . ?
C39 C40 C41 120.1(7) . . ?
C39 C40 H40A 119.9 . . ?
C41 C40 H40A 119.9 . . ?
C42 C41 C40 119.9(6) . . ?
C42 C41 H41A 120.1 . . ?
C40 C41 H41A 120.1 . . ?
C41 C42 C37 121.2(6) . . ?
C41 C42 H42B 119.4 . . ?
C37 C42 H42B 119.4 . . ?

loop_
_geom_bond_atom_site_label_1
_geom_bond_atom_site_label_2
_geom_bond_distance
_geom_bond_site_symmetry_2
_geom_bond_publ_flag
Pt C2 2.027(6) . ?
Pt C1 2.041(5) . ?
Pt P2 2.2452(14) . ?
Pt P1 2.2509(14) . ?
P1 C19 1.821(6) . ?
P1 C25 1.834(7) . ?
P1 C13 1.846(5) . ?
P2 C37 1.815(6) . ?
P2 C31 1.826(6) . ?
P2 C18 1.842(5) . ?
N1 C3 1.337(8) . ?
N1 C7 1.359(9) . ?
N2 C8 1.338(9) . ?
N2 C9 1.359(8) . ?
C1 C2 1.299(8) . ?
C1 C9 1.448(8) . ?
C2 C3 1.466(8) . ?
C3 C4 1.382(8) . ?
C4 C5 1.387(9) . ?
C4 H4A 0.9500 . ?
C5 C6 1.342(11) . ?
C5 H5A 0.9500 . ?
C6 C7 1.372(10) . ?
C6 H6A 0.9500 . ?
C7 H7A 0.9500 . ?
C8 C12 1.361(12) . ?
C8 H8A 0.9500 . ?
C9 C10 1.381(10) . ?
C10 C11 1.398(9) . ?
C10 H10A 0.9500 . ?
C11 C12 1.368(12) . ?
C11 H11A 0.9500 . ?
C12 H12A 0.9500 . ?
C13 C18 1.387(8) . ?
C13 C14 1.412(8) . ?
C14 C15 1.387(8) . ?
C14 H14A 0.9500 . ?
C15 C16 1.392(9) . ?
C15 H15A 0.9500 . ?
C16 C17 1.366(8) . ?
C16 H16A 0.9500 . ?
C17 C18 1.406(7) . ?
C17 H17A 0.9500 . ?
C19 C20 1.384(8) . ?
C19 C24 1.400(8) . ?
C20 C21 1.377(8) . ?
C20 H20A 0.9500 . ?
C21 C22 1.391(9) . ?
C21 H21A 0.9500 . ?
C22 C23 1.380(9) . ?
C22 H22A 0.9500 . ?
C23 C24 1.387(9) . ?
C23 H23A 0.9500 . ?
C24 H24A 0.9500 . ?
C25 C26 1.382(8) . ?
C25 C30 1.386(8) . ?
C26 C27 1.397(10) . ?
C26 H26A 0.9500 . ?
C27 C28 1.371(10) . ?
C27 H27A 0.9500 . ?
C28 C29 1.392(10) . ?
C28 H28A 0.9500 . ?
C29 C30 1.378(10) . ?
C29 H29A 0.9500 . ?
C30 H30A 0.9500 . ?
C31 C32 1.385(9) . ?
C31 C36 1.390(8) . ?
C32 C33 1.395(9) . ?
C32 H32A 0.9500 . ?
C33 C34 1.379(10) . ?
C33 H33A 0.9500 . ?
C34 C35 1.380(11) . ?
C34 H34A 0.9500 . ?
C35 C36 1.379(9) . ?
C35 H35A 0.9500 . ?
C36 H36A 0.9500 . ?
C37 C42 1.391(8) . ?
C37 C38 1.405(8) . ?
C38 C39 1.382(9) . ?
C38 H38A 0.9500 . ?
C39 C40 1.379(9) . ?
C39 H39A 0.9500 . ?
C40 C41 1.395(10) . ?
C40 H40A 0.9500 . ?
C41 C42 1.379(10) . ?
C41 H41A 0.9500 . ?
C42 H42B 0.9500 . ?
